data_4315386
loop_
_publ_author_name
'Jes\'us R. Berenguer'
'Julio Fern\'andez'
'Bel\'en Gil'
'Elena Lalinde'
'Sergio S\'anchez'

_publ_section_title
;
 Rhomboidal Heterometallic Alkynyl Based Pt2Cd2 Clusters: Structural,
 Photophysical, and Theoretical Studies
;
_journal_name_full 'Inorganic Chemistry'
_journal_page_first 4232
_journal_page_last 4244
_journal_paper_doi 10.1021/ic100072a
_journal_volume 49
_journal_year 2010
_chemical_formula_sum 'C42 H35 Cd Cl2 N Pt'
_chemical_formula_weight 932.1
_chemical_name_common 'JFK 35'
_chemical_name_systematic
;
 ?
;
_space_group_IT_number 2
_symmetry_cell_setting triclinic
_symmetry_space_group_name_Hall '-P 1'
_symmetry_space_group_name_H-M 'P -1'
_atom_sites_solution_hydrogens geom
_atom_sites_solution_primary direct
_atom_sites_solution_secondary difmap
_audit_conform_dict_location ftp://ftp.iucr.org/pub/cif_core.dic
_audit_conform_dict_name cif_core.dic
_audit_conform_dict_version 2.2
_audit_creation_date 2004-10-06T15:55:05-00:00
_audit_creation_method 'WinGX routine CIF_UPDATE'
_cell_angle_alpha 69.9970(10)
_cell_angle_beta 81.6860(10)
_cell_angle_gamma 89.4250(10)
_cell_formula_units_Z 2
_cell_length_a 9.8650(2)
_cell_length_b 13.8180(3)
_cell_length_c 14.4500(3)
_cell_measurement_reflns_used 30154
_cell_measurement_temperature 173.0(10)
_cell_volume 1829.82(7)
_computing_cell_refinement 'HKL Scalepack (Otwinowski & Minor 1997)'
_computing_data_collection 'Collect (Nonius BV, 1997-2000)'
_computing_data_reduction 'HKL Denzo and Scalepack (Otwinowski & Minor 1997)'
_computing_structure_refinement 'SHELXL-97 (Sheldrick, 1997)'
_diffrn_ambient_temperature 173.0(10)
_diffrn_measured_fraction_theta_full 0.992
_diffrn_measured_fraction_theta_max 0.992
_diffrn_measurement_device '95mm CCD camera on \k-goniostat'
_diffrn_measurement_device_type KappaCCD
_diffrn_measurement_method CCD
_diffrn_orient_matrix_type 'by Nonius Collect from scalepack cell'
_diffrn_orient_matrix_UB_11 -0.080161
_diffrn_orient_matrix_UB_12 -0.0290786
_diffrn_orient_matrix_UB_13 -0.0185503
_diffrn_orient_matrix_UB_21 -0.0282986
_diffrn_orient_matrix_UB_22 -0.0437591
_diffrn_orient_matrix_UB_23 0.0713402
_diffrn_orient_matrix_UB_31 -0.0573386
_diffrn_orient_matrix_UB_32 0.0564032
_diffrn_orient_matrix_UB_33 0.0107378
_diffrn_radiation_monochromator graphite
_diffrn_radiation_type MoK\a
_diffrn_radiation_wavelength 0.71073
_diffrn_reflns_av_R_equivalents 0.0614
_diffrn_reflns_av_unetI/netI 0.0558
_diffrn_reflns_limit_h_max 12
_diffrn_reflns_limit_h_min -12
_diffrn_reflns_limit_k_max 18
_diffrn_reflns_limit_k_min -18
_diffrn_reflns_limit_l_max 19
_diffrn_reflns_limit_l_min -19
_diffrn_reflns_number 31566
_diffrn_reflns_theta_full 27.89
_diffrn_reflns_theta_max 27.89
_diffrn_reflns_theta_min 2.09
_exptl_absorpt_coefficient_mu 4.575
_exptl_absorpt_correction_T_max 0.654
_exptl_absorpt_correction_T_min 0.51
_exptl_absorpt_correction_type multi-scan
_exptl_absorpt_process_details
;
        multi-scan from symmetry-related measurements
 Sortav (Blessing 1995)
;
_exptl_crystal_colour yellow
_exptl_crystal_density_diffrn 1.692
_exptl_crystal_density_method 'not measured'
_exptl_crystal_description needle
_exptl_crystal_F_000 908
_exptl_crystal_size_max 0.4
_exptl_crystal_size_mid 0.1
_exptl_crystal_size_min 0.1
_refine_diff_density_max 1.015
_refine_diff_density_min -1.138
_refine_diff_density_rms 0.135
_refine_ls_extinction_method none
_refine_ls_goodness_of_fit_ref 1.016
_refine_ls_hydrogen_treatment constr
_refine_ls_matrix_type full
_refine_ls_number_parameters 437
_refine_ls_number_reflns 8671
_refine_ls_number_restraints 0
_refine_ls_restrained_S_all 1.016
_refine_ls_R_factor_all 0.0491
_refine_ls_R_factor_gt 0.0347
_refine_ls_shift/su_max 0.001
_refine_ls_shift/su_mean 0
_refine_ls_structure_factor_coef Fsqd
_refine_ls_weighting_details 'calc w=1/[\s^2^(Fo^2^)+(0.0329P)^2^+0.6648P] where P=(Fo^2^+2Fc^2^)/3'
_refine_ls_weighting_scheme calc
_refine_ls_wR_factor_gt 0.069
_refine_ls_wR_factor_ref 0.073
_reflns_number_gt 7215
_reflns_number_total 8671
_reflns_threshold_expression >2sigma(I)
_cod_data_source_file ic100072a_si_003_2.cif
_cod_data_source_block 2a
_cod_depositor_comments
;
The following automatic conversions were performed:

'_symmetry_cell_setting' value 'Triclinic' changed to 'triclinic'
according to the built-in table from CIF Core dictionary named
'cif_core.dic' version 2.4.1 from 2010-06-29.

Automatic conversion script
Id: cif_fix_values 1646 2011-03-28 12:23:43Z adriana 
;
_cod_database_code 4315386

loop_
_symmetry_equiv_pos_as_xyz
'x, y, z'
'-x, -y, -z'

loop_
_atom_site_label
_atom_site_type_symbol
_atom_site_fract_x
_atom_site_fract_y
_atom_site_fract_z
_atom_site_U_iso_or_equiv
_atom_site_adp_type
_atom_site_occupancy
_atom_site_symmetry_multiplicity
_atom_site_calc_flag
_atom_site_refinement_flags
_atom_site_disorder_assembly
_atom_site_disorder_group
Pt1 Pt 0.102422(14) 0.988207(12) 0.122936(10) 0.02169(5) Uani 1 1 d . . .
Cd1 Cd 0.16269(3) 0.98996(2) -0.09554(2) 0.02488(8) Uani 1 1 d . . .
N1 N 0.3392(3) 0.9383(3) -0.1807(2) 0.0264(7) Uani 1 1 d . . .
C1 C 0.2407(4) 1.0763(3) 0.0098(3) 0.0256(9) Uani 1 1 d . . .
C2 C 0.3151(4) 1.1315(3) -0.0650(3) 0.0279(9) Uani 1 1 d . . .
C3 C 0.4008(4) 1.2028(3) -0.1503(3) 0.0277(9) Uani 1 1 d . . .
C4 C 0.5422(4) 1.1944(4) -0.1657(3) 0.0365(11) Uani 1 1 d . . .
H4 H 0.583 1.1422 -0.1199 0.044 Uiso 1 1 calc R . .
C5 C 0.6230(5) 1.2623(4) -0.2479(3) 0.0447(13) Uani 1 1 d . . .
H5 H 0.7176 1.2562 -0.2556 0.054 Uiso 1 1 calc R . .
C6 C 0.5654(5) 1.3394(4) -0.3195(3) 0.0382(11) Uani 1 1 d . . .
C7 C 0.4239(5) 1.3477(4) -0.3034(3) 0.0421(11) Uani 1 1 d . . .
H7 H 0.383 1.3991 -0.3499 0.051 Uiso 1 1 calc R . .
C8 C 0.3426(5) 1.2816(3) -0.2202(3) 0.0346(10) Uani 1 1 d . . .
H8 H 0.2485 1.2897 -0.2109 0.042 Uiso 1 1 calc R . .
C9 C 0.6518(5) 1.4089(4) -0.4131(4) 0.0585(15) Uani 1 1 d . . .
H9A H 0.6088 1.4736 -0.437 0.088 Uiso 1 1 calc R . .
H9B H 0.6604 1.377 -0.4629 0.088 Uiso 1 1 calc R . .
H9C H 0.7411 1.4205 -0.3988 0.088 Uiso 1 1 calc R . .
C10 C 0.1390(4) 0.8670(3) 0.0753(3) 0.0237(8) Uani 1 1 d . . .
C11 C 0.1693(4) 0.7988(3) 0.0423(3) 0.0284(9) Uani 1 1 d . . .
C12 C 0.2057(4) 0.7148(3) 0.0065(3) 0.0298(9) Uani 1 1 d . . .
C13 C 0.3417(4) 0.6865(4) -0.0038(3) 0.0383(11) Uani 1 1 d . . .
H13 H 0.4088 0.7202 0.0143 0.046 Uiso 1 1 calc R . .
C14 C 0.3766(5) 0.6078(4) -0.0412(4) 0.0412(11) Uani 1 1 d . . .
H14 H 0.4676 0.5895 -0.0477 0.049 Uiso 1 1 calc R . .
C15 C 0.2790(5) 0.5558(4) -0.0691(3) 0.0375(11) Uani 1 1 d . . .
C16 C 0.1455(5) 0.5861(4) -0.0592(3) 0.0395(11) Uani 1 1 d . . .
H16 H 0.0787 0.5527 -0.0781 0.047 Uiso 1 1 calc R . .
C17 C 0.1074(4) 0.6633(3) -0.0226(3) 0.0328(10) Uani 1 1 d . . .
H17 H 0.0164 0.6815 -0.0171 0.039 Uiso 1 1 calc R . .
C18 C 0.3162(6) 0.4697(4) -0.1084(4) 0.0545(14) Uani 1 1 d . . .
H18A H 0.2797 0.4053 -0.0598 0.082 Uiso 1 1 calc R . .
H18B H 0.4142 0.4677 -0.1218 0.082 Uiso 1 1 calc R . .
H18C H 0.2785 0.4813 -0.1688 0.082 Uiso 1 1 calc R . .
C19 C -0.0414(4) 0.9050(3) 0.2339(3) 0.0244(8) Uani 1 1 d . . .
C20 C -0.1293(4) 0.8614(3) 0.3037(3) 0.0272(9) Uani 1 1 d . . .
C21 C -0.2196(4) 0.8053(3) 0.3937(3) 0.0262(9) Uani 1 1 d . . .
C22 C -0.1670(5) 0.7328(4) 0.4724(3) 0.0394(11) Uani 1 1 d . . .
H22 H -0.0738 0.7206 0.4662 0.047 Uiso 1 1 calc R . .
C23 C -0.2518(5) 0.6793(4) 0.5589(3) 0.0455(12) Uani 1 1 d . . .
H23 H -0.2143 0.6315 0.6104 0.055 Uiso 1 1 calc R . .
C24 C -0.3903(5) 0.6939(4) 0.5720(3) 0.0370(11) Uani 1 1 d . . .
C25 C -0.4432(5) 0.7660(4) 0.4947(3) 0.0368(11) Uani 1 1 d . . .
H25 H -0.5365 0.7776 0.5018 0.044 Uiso 1 1 calc R . .
C26 C -0.3597(4) 0.8213(3) 0.4068(3) 0.0319(10) Uani 1 1 d . . .
H26 H -0.3976 0.8697 0.3559 0.038 Uiso 1 1 calc R . .
C27 C -0.4813(5) 0.6322(4) 0.6673(4) 0.0549(14) Uani 1 1 d . . .
H27A H -0.446 0.6397 0.7231 0.082 Uiso 1 1 calc R . .
H27B H -0.4831 0.5608 0.6735 0.082 Uiso 1 1 calc R . .
H27C H -0.5726 0.6569 0.6659 0.082 Uiso 1 1 calc R . .
C28 C 0.0724(4) 1.1081(3) 0.1722(3) 0.0261(9) Uani 1 1 d . . .
C29 C 0.0598(4) 1.1779(3) 0.2034(3) 0.0313(10) Uani 1 1 d . . .
C30 C 0.0502(4) 1.2688(3) 0.2308(3) 0.0316(10) Uani 1 1 d . . .
C31 C 0.1427(5) 1.3525(4) 0.1838(3) 0.0383(11) Uani 1 1 d . . .
H31 H 0.2164 1.3472 0.138 0.046 Uiso 1 1 calc R . .
C32 C 0.1276(5) 1.4433(4) 0.2036(4) 0.0480(13) Uani 1 1 d . . .
H32 H 0.1913 1.4977 0.171 0.058 Uiso 1 1 calc R . .
C33 C 0.0193(5) 1.4546(4) 0.2709(4) 0.0485(13) Uani 1 1 d . . .
C34 C -0.0710(5) 1.3710(4) 0.3195(4) 0.0520(14) Uani 1 1 d . . .
H34 H -0.1436 1.3765 0.366 0.062 Uiso 1 1 calc R . .
C35 C -0.0566(5) 1.2788(4) 0.3010(3) 0.0408(11) Uani 1 1 d . . .
H35 H -0.1185 1.2236 0.3355 0.049 Uiso 1 1 calc R . .
C36 C 0.0000(7) 1.5559(5) 0.2892(5) 0.077(2) Uani 1 1 d . . .
H36A H 0.0879 1.5863 0.2873 0.116 Uiso 1 1 calc R . .
H36B H -0.0539 1.5437 0.3533 0.116 Uiso 1 1 calc R . .
H36C H -0.0463 1.6019 0.2385 0.116 Uiso 1 1 calc R . .
C37 C 0.3230(5) 0.9127(4) -0.2596(3) 0.0383(11) Uani 1 1 d . . .
H37 H 0.2377 0.9195 -0.2808 0.046 Uiso 1 1 calc R . .
C38 C 0.4280(5) 0.8767(4) -0.3106(4) 0.0548(14) Uani 1 1 d . . .
H38 H 0.4141 0.8602 -0.3658 0.066 Uiso 1 1 calc R . .
C39 C 0.5538(5) 0.8654(4) -0.2789(4) 0.0528(14) Uani 1 1 d . . .
H39 H 0.6264 0.8416 -0.3128 0.063 Uiso 1 1 calc R . .
C40 C 0.5714(4) 0.8896(4) -0.1970(4) 0.0476(13) Uani 1 1 d . . .
H40 H 0.6554 0.8813 -0.1737 0.057 Uiso 1 1 calc R . .
C41 C 0.4619(4) 0.9267(4) -0.1496(3) 0.0362(11) Uani 1 1 d . . .
H41 H 0.4737 0.944 -0.0944 0.043 Uiso 1 1 calc R . .
Cl2 Cl 0.8011(2) 0.99462(15) 0.50794(12) 0.0876(5) Uani 1 1 d . B .
C99 C 0.8685(7) 1.0577(5) 0.5799(5) 0.077(2) Uani 1 1 d . . .
H99A H 0.8968 1.006 0.6377 0.092 Uiso 1 1 calc R A 1
H99B H 0.9497 1.0986 0.5407 0.092 Uiso 1 1 calc R A 1
Cl1A Cl 0.7572(8) 1.1367(6) 0.6199(4) 0.0660(13) Uani 0.5 1 d P B 1
Cl1B Cl 0.7803(11) 1.1599(9) 0.5759(6) 0.135(4) Uani 0.5 1 d P B 2

loop_
_atom_site_aniso_label
_atom_site_aniso_U_11
_atom_site_aniso_U_22
_atom_site_aniso_U_33
_atom_site_aniso_U_23
_atom_site_aniso_U_13
_atom_site_aniso_U_12
Pt1 0.01869(8) 0.02830(10) 0.01956(8) -0.00992(6) -0.00359(5) 0.00439(6)
Cd1 0.01971(14) 0.03609(19) 0.02149(15) -0.01278(13) -0.00470(11) 0.00561(12)
N1 0.0243(17) 0.027(2) 0.0274(18) -0.0102(15) -0.0018(14) 0.0044(14)
C1 0.021(2) 0.034(2) 0.027(2) -0.0161(18) -0.0048(16) 0.0047(17)
C2 0.027(2) 0.036(3) 0.027(2) -0.0184(19) -0.0056(17) 0.0038(18)
C3 0.026(2) 0.034(3) 0.027(2) -0.0175(19) 0.0022(17) -0.0042(18)
C4 0.029(2) 0.051(3) 0.027(2) -0.009(2) -0.0052(18) -0.001(2)
C5 0.034(3) 0.064(4) 0.036(3) -0.021(3) 0.002(2) -0.014(2)
C6 0.047(3) 0.038(3) 0.032(2) -0.018(2) 0.004(2) -0.012(2)
C7 0.058(3) 0.030(3) 0.037(3) -0.012(2) -0.004(2) 0.002(2)
C8 0.040(3) 0.031(3) 0.036(2) -0.018(2) 0.002(2) 0.002(2)
C9 0.070(4) 0.049(4) 0.043(3) -0.008(3) 0.013(3) -0.018(3)
C10 0.026(2) 0.026(2) 0.0180(19) -0.0067(17) -0.0046(15) 0.0040(17)
C11 0.026(2) 0.034(3) 0.024(2) -0.0079(18) -0.0056(16) 0.0022(18)
C12 0.039(2) 0.026(2) 0.025(2) -0.0103(18) -0.0016(18) 0.0010(19)
C13 0.038(3) 0.036(3) 0.046(3) -0.021(2) -0.006(2) -0.002(2)
C14 0.036(3) 0.035(3) 0.053(3) -0.019(2) 0.000(2) 0.002(2)
C15 0.055(3) 0.031(3) 0.028(2) -0.014(2) -0.001(2) -0.001(2)
C16 0.054(3) 0.038(3) 0.033(2) -0.017(2) -0.014(2) -0.004(2)
C17 0.037(2) 0.033(3) 0.030(2) -0.0113(19) -0.0083(18) 0.002(2)
C18 0.083(4) 0.040(3) 0.045(3) -0.024(2) 0.000(3) -0.004(3)
C19 0.0208(19) 0.028(2) 0.023(2) -0.0072(17) -0.0048(16) 0.0043(17)
C20 0.028(2) 0.029(2) 0.027(2) -0.0105(18) -0.0108(17) 0.0019(18)
C21 0.031(2) 0.027(2) 0.022(2) -0.0117(17) -0.0018(16) -0.0028(18)
C22 0.035(2) 0.045(3) 0.036(3) -0.010(2) -0.009(2) 0.003(2)
C23 0.055(3) 0.040(3) 0.030(2) 0.004(2) -0.009(2) -0.004(2)
C24 0.046(3) 0.037(3) 0.026(2) -0.012(2) 0.002(2) -0.012(2)
C25 0.038(2) 0.040(3) 0.035(2) -0.020(2) 0.005(2) -0.003(2)
C26 0.038(2) 0.031(3) 0.027(2) -0.0114(19) -0.0038(18) 0.0054(19)
C27 0.064(3) 0.049(3) 0.041(3) -0.010(2) 0.013(2) -0.016(3)
C28 0.024(2) 0.029(2) 0.024(2) -0.0086(18) -0.0023(16) 0.0065(17)
C29 0.030(2) 0.033(3) 0.028(2) -0.0086(19) -0.0027(17) 0.0094(19)
C30 0.037(2) 0.032(3) 0.027(2) -0.0111(19) -0.0072(18) 0.009(2)
C31 0.041(3) 0.040(3) 0.032(2) -0.010(2) -0.009(2) 0.003(2)
C32 0.063(3) 0.033(3) 0.047(3) -0.005(2) -0.027(3) -0.001(2)
C33 0.059(3) 0.042(3) 0.059(3) -0.026(3) -0.037(3) 0.014(3)
C34 0.048(3) 0.065(4) 0.062(3) -0.043(3) -0.017(3) 0.020(3)
C35 0.039(3) 0.042(3) 0.047(3) -0.024(2) -0.005(2) 0.005(2)
C36 0.097(5) 0.061(4) 0.106(5) -0.056(4) -0.053(4) 0.033(4)
C37 0.037(2) 0.046(3) 0.043(3) -0.028(2) -0.012(2) 0.010(2)
C38 0.059(3) 0.071(4) 0.052(3) -0.046(3) -0.008(3) 0.019(3)
C39 0.038(3) 0.057(4) 0.073(4) -0.043(3) 0.008(3) 0.008(2)
C40 0.024(2) 0.058(4) 0.072(4) -0.039(3) -0.004(2) 0.006(2)
C41 0.028(2) 0.046(3) 0.043(3) -0.025(2) -0.0075(19) 0.006(2)
Cl2 0.1214(14) 0.0922(14) 0.0624(10) -0.0386(9) -0.0239(10) -0.0240(11)
C99 0.112(5) 0.068(5) 0.070(4) -0.032(4) -0.055(4) 0.013(4)
Cl1A 0.067(2) 0.071(3) 0.080(3) -0.042(3) -0.036(2) 0.0290(19)
Cl1B 0.148(7) 0.148(8) 0.168(8) -0.100(7) -0.105(7) 0.085(6)

loop_
_atom_type_symbol
_atom_type_description
_atom_type_scat_dispersion_real
_atom_type_scat_dispersion_imag
_atom_type_scat_source
Pt Pt -1.7033 8.3905 'International Tables Vol C Tables 4.2.6.8 and 6.1.1.4'
Cd Cd -0.8075 1.2024 'International Tables Vol C Tables 4.2.6.8 and 6.1.1.4'
C C 0.0033 0.0016 'International Tables Vol C Tables 4.2.6.8 and 6.1.1.4'
N N 0.0061 0.0033 'International Tables Vol C Tables 4.2.6.8 and 6.1.1.4'
H H 0 0 'International Tables Vol C Tables 4.2.6.8 and 6.1.1.4'
Cl Cl 0.1484 0.1585 'International Tables Vol C Tables 4.2.6.8 and 6.1.1.4'

loop_
_geom_angle_atom_site_label_1
_geom_angle_atom_site_label_2
_geom_angle_atom_site_label_3
_geom_angle
_geom_angle_site_symmetry_1
_geom_angle_site_symmetry_3
_geom_angle_publ_flag
C19 Pt1 C1 177.54(15) . . ?
C19 Pt1 C28 89.28(16) . . ?
C1 Pt1 C28 89.35(16) . . ?
C19 Pt1 C10 91.33(16) . . ?
C1 Pt1 C10 90.11(15) . . ?
C28 Pt1 C10 177.97(14) . . ?
C19 Pt1 Cd1 61.88(10) . 2_575 ?
C1 Pt1 Cd1 115.95(11) . 2_575 ?
C28 Pt1 Cd1 84.26(11) . 2_575 ?
C10 Pt1 Cd1 97.73(10) . 2_575 ?
C19 Pt1 Cd1 128.59(11) . . ?
C1 Pt1 Cd1 51.32(11) . . ?
C28 Pt1 Cd1 128.99(11) . . ?
C10 Pt1 Cd1 51.73(10) . . ?
Cd1 Pt1 Cd1 86.362(8) 2_575 . ?
N1 Cd1 C1 111.47(12) . . ?
N1 Cd1 C10 105.69(12) . . ?
C1 Cd1 C10 71.63(13) . . ?
N1 Cd1 C19 100.72(12) . 2_575 ?
C1 Cd1 C19 117.29(13) . 2_575 ?
C10 Cd1 C19 146.26(12) . 2_575 ?
N1 Cd1 C2 93.70(12) . . ?
C1 Cd1 C2 27.34(12) . . ?
C10 Cd1 C2 96.13(13) . . ?
C19 Cd1 C2 102.80(13) 2_575 . ?
N1 Cd1 Pt1 130.46(8) . 2_575 ?
C1 Cd1 Pt1 116.27(9) . 2_575 ?
C10 Cd1 Pt1 101.08(9) . 2_575 ?
C19 Cd1 Pt1 45.22(9) 2_575 2_575 ?
C2 Cd1 Pt1 124.07(9) . 2_575 ?
N1 Cd1 C11 84.19(12) . . ?
C1 Cd1 C11 93.59(13) . . ?
C10 Cd1 C11 26.45(12) . . ?
C19 Cd1 C11 143.33(12) 2_575 . ?
C2 Cd1 C11 113.21(12) . . ?
Pt1 Cd1 C11 104.85(8) 2_575 . ?
N1 Cd1 Pt1 132.98(8) . . ?
C1 Cd1 Pt1 40.13(9) . . ?
C10 Cd1 Pt1 40.53(9) . . ?
C19 Cd1 Pt1 124.80(9) 2_575 . ?
C2 Cd1 Pt1 67.42(8) . . ?
Pt1 Cd1 Pt1 93.638(8) 2_575 . ?
C11 Cd1 Pt1 66.94(9) . . ?
C37 N1 C41 118.5(4) . . ?
C37 N1 Cd1 121.1(3) . . ?
C41 N1 Cd1 120.3(3) . . ?
C2 C1 Pt1 173.7(3) . . ?
C2 C1 Cd1 87.0(3) . . ?
Pt1 C1 Cd1 88.55(14) . . ?
C1 C2 C3 175.8(4) . . ?
C1 C2 Cd1 65.6(2) . . ?
C3 C2 Cd1 117.7(3) . . ?
C4 C3 C8 118.1(4) . . ?
C4 C3 C2 121.5(4) . . ?
C8 C3 C2 120.3(4) . . ?
C5 C4 C3 121.1(4) . . ?
C5 C4 H4 119.4 . . ?
C3 C4 H4 119.4 . . ?
C4 C5 C6 121.1(4) . . ?
C4 C5 H5 119.5 . . ?
C6 C5 H5 119.5 . . ?
C5 C6 C7 117.5(4) . . ?
C5 C6 C9 121.4(4) . . ?
C7 C6 C9 121.0(5) . . ?
C8 C7 C6 121.7(4) . . ?
C8 C7 H7 119.2 . . ?
C6 C7 H7 119.2 . . ?
C7 C8 C3 120.4(4) . . ?
C7 C8 H8 119.8 . . ?
C3 C8 H8 119.8 . . ?
C6 C9 H9A 109.5 . . ?
C6 C9 H9B 109.5 . . ?
H9A C9 H9B 109.5 . . ?
C6 C9 H9C 109.5 . . ?
H9A C9 H9C 109.5 . . ?
H9B C9 H9C 109.5 . . ?
C11 C10 Pt1 175.2(3) . . ?
C11 C10 Cd1 89.2(3) . . ?
Pt1 C10 Cd1 87.74(14) . . ?
C10 C11 C12 178.0(4) . . ?
C10 C11 Cd1 64.4(3) . . ?
C12 C11 Cd1 117.6(3) . . ?
C13 C12 C17 118.6(4) . . ?
C13 C12 C11 120.2(4) . . ?
C17 C12 C11 121.1(4) . . ?
C14 C13 C12 119.9(4) . . ?
C14 C13 H13 120.1 . . ?
C12 C13 H13 120.1 . . ?
C15 C14 C13 121.6(4) . . ?
C15 C14 H14 119.2 . . ?
C13 C14 H14 119.2 . . ?
C16 C15 C14 117.3(4) . . ?
C16 C15 C18 120.9(4) . . ?
C14 C15 C18 121.7(4) . . ?
C17 C16 C15 122.6(4) . . ?
C17 C16 H16 118.7 . . ?
C15 C16 H16 118.7 . . ?
C16 C17 C12 119.9(4) . . ?
C16 C17 H17 120 . . ?
C12 C17 H17 120 . . ?
C15 C18 H18A 109.5 . . ?
C15 C18 H18B 109.5 . . ?
H18A C18 H18B 109.5 . . ?
C15 C18 H18C 109.5 . . ?
H18A C18 H18C 109.5 . . ?
H18B C18 H18C 109.5 . . ?
C20 C19 Pt1 174.7(4) . . ?
C20 C19 Cd1 106.7(3) . 2_575 ?
Pt1 C19 Cd1 72.90(12) . 2_575 ?
C19 C20 C21 172.7(4) . . ?
C26 C21 C22 117.6(4) . . ?
C26 C21 C20 122.5(4) . . ?
C22 C21 C20 119.9(4) . . ?
C23 C22 C21 120.5(4) . . ?
C23 C22 H22 119.8 . . ?
C21 C22 H22 119.8 . . ?
C22 C23 C24 122.2(4) . . ?
C22 C23 H23 118.9 . . ?
C24 C23 H23 118.9 . . ?
C23 C24 C25 117.7(4) . . ?
C23 C24 C27 120.9(4) . . ?
C25 C24 C27 121.4(4) . . ?
C24 C25 C26 121.2(4) . . ?
C24 C25 H25 119.4 . . ?
C26 C25 H25 119.4 . . ?
C25 C26 C21 120.8(4) . . ?
C25 C26 H26 119.6 . . ?
C21 C26 H26 119.6 . . ?
C24 C27 H27A 109.5 . . ?
C24 C27 H27B 109.5 . . ?
H27A C27 H27B 109.5 . . ?
C24 C27 H27C 109.5 . . ?
H27A C27 H27C 109.5 . . ?
H27B C27 H27C 109.5 . . ?
C29 C28 Pt1 177.1(4) . . ?
C28 C29 C30 174.1(4) . . ?
C31 C30 C35 117.5(4) . . ?
C31 C30 C29 121.2(4) . . ?
C35 C30 C29 121.3(4) . . ?
C32 C31 C30 121.6(4) . . ?
C32 C31 H31 119.2 . . ?
C30 C31 H31 119.2 . . ?
C31 C32 C33 121.1(5) . . ?
C31 C32 H32 119.4 . . ?
C33 C32 H32 119.4 . . ?
C34 C33 C32 117.6(5) . . ?
C34 C33 C36 121.5(5) . . ?
C32 C33 C36 120.9(5) . . ?
C33 C34 C35 122.0(5) . . ?
C33 C34 H34 119 . . ?
C35 C34 H34 119 . . ?
C34 C35 C30 120.2(5) . . ?
C34 C35 H35 119.9 . . ?
C30 C35 H35 119.9 . . ?
C33 C36 H36A 109.5 . . ?
C33 C36 H36B 109.5 . . ?
H36A C36 H36B 109.5 . . ?
C33 C36 H36C 109.5 . . ?
H36A C36 H36C 109.5 . . ?
H36B C36 H36C 109.5 . . ?
N1 C37 C38 122.3(4) . . ?
N1 C37 H37 118.9 . . ?
C38 C37 H37 118.9 . . ?
C37 C38 C39 119.1(4) . . ?
C37 C38 H38 120.5 . . ?
C39 C38 H38 120.5 . . ?
C40 C39 C38 119.3(4) . . ?
C40 C39 H39 120.3 . . ?
C38 C39 H39 120.3 . . ?
C39 C40 C41 118.7(4) . . ?
C39 C40 H40 120.7 . . ?
C41 C40 H40 120.7 . . ?
N1 C41 C40 122.0(4) . . ?
N1 C41 H41 119 . . ?
C40 C41 H41 119 . . ?
Cl1B C99 Cl1A 21.0(4) . . ?
Cl1B C99 Cl2 109.0(5) . . ?
Cl1A C99 Cl2 114.7(4) . . ?
Cl1B C99 H99A 128 . . ?
Cl1A C99 H99A 108.6 . . ?
Cl2 C99 H99A 108.6 . . ?
Cl1B C99 H99B 92.9 . . ?
Cl1A C99 H99B 108.6 . . ?
Cl2 C99 H99B 108.6 . . ?
H99A C99 H99B 107.6 . . ?

loop_
_geom_bond_atom_site_label_1
_geom_bond_atom_site_label_2
_geom_bond_distance
_geom_bond_site_symmetry_2
_geom_bond_publ_flag
Pt1 C19 2.005(4) . ?
Pt1 C1 2.011(4) . ?
Pt1 C28 2.019(4) . ?
Pt1 C10 2.028(4) . ?
Pt1 Cd1 2.6999(3) 2_575 ?
Pt1 Cd1 3.1185(3) . ?
Cd1 N1 2.239(3) . ?
Cd1 C1 2.435(4) . ?
Cd1 C10 2.450(4) . ?
Cd1 C19 2.491(4) 2_575 ?
Cd1 C2 2.669(4) . ?
Cd1 Pt1 2.6999(3) 2_575 ?
Cd1 C11 2.718(4) . ?
N1 C37 1.334(5) . ?
N1 C41 1.340(5) . ?
C1 C2 1.228(5) . ?
C2 C3 1.445(5) . ?
C3 C4 1.390(5) . ?
C3 C8 1.392(6) . ?
C4 C5 1.380(6) . ?
C4 H4 0.93 . ?
C5 C6 1.390(7) . ?
C5 H5 0.93 . ?
C6 C7 1.391(6) . ?
C6 C9 1.507(6) . ?
C7 C8 1.381(6) . ?
C7 H7 0.93 . ?
C8 H8 0.93 . ?
C9 H9A 0.96 . ?
C9 H9B 0.96 . ?
C9 H9C 0.96 . ?
C10 C11 1.211(5) . ?
C11 C12 1.447(6) . ?
C12 C13 1.394(6) . ?
C12 C17 1.400(6) . ?
C13 C14 1.392(6) . ?
C13 H13 0.93 . ?
C14 C15 1.389(6) . ?
C14 H14 0.93 . ?
C15 C16 1.380(6) . ?
C15 C18 1.505(6) . ?
C16 C17 1.372(6) . ?
C16 H16 0.93 . ?
C17 H17 0.93 . ?
C18 H18A 0.96 . ?
C18 H18B 0.96 . ?
C18 H18C 0.96 . ?
C19 C20 1.214(5) . ?
C19 Cd1 2.491(4) 2_575 ?
C20 C21 1.440(5) . ?
C21 C26 1.393(5) . ?
C21 C22 1.396(6) . ?
C22 C23 1.374(6) . ?
C22 H22 0.93 . ?
C23 C24 1.374(6) . ?
C23 H23 0.93 . ?
C24 C25 1.382(6) . ?
C24 C27 1.511(6) . ?
C25 C26 1.386(6) . ?
C25 H25 0.93 . ?
C26 H26 0.93 . ?
C27 H27A 0.96 . ?
C27 H27B 0.96 . ?
C27 H27C 0.96 . ?
C28 C29 1.194(6) . ?
C29 C30 1.439(6) . ?
C30 C31 1.391(6) . ?
C30 C35 1.394(6) . ?
C31 C32 1.380(7) . ?
C31 H31 0.93 . ?
C32 C33 1.383(7) . ?
C32 H32 0.93 . ?
C33 C34 1.381(7) . ?
C33 C36 1.516(7) . ?
C34 C35 1.391(6) . ?
C34 H34 0.93 . ?
C35 H35 0.93 . ?
C36 H36A 0.96 . ?
C36 H36B 0.96 . ?
C36 H36C 0.96 . ?
C37 C38 1.371(6) . ?
C37 H37 0.93 . ?
C38 C39 1.374(7) . ?
C38 H38 0.93 . ?
C39 C40 1.369(7) . ?
C39 H39 0.93 . ?
C40 C41 1.383(6) . ?
C40 H40 0.93 . ?
C41 H41 0.93 . ?
Cl2 C99 1.765(5) . ?
C99 Cl1B 1.639(12) . ?
C99 Cl1A 1.719(10) . ?
C99 H99A 0.97 . ?
C99 H99B 0.97 . ?
